data_1000496
loop_
_publ_author_name
'Fourquet, J L'
'Plet, F'
'Courbion, G'
'Bulou, A'
'de Pape, R'

_publ_section_title
;
Etude de la filiation structurale des phases M(I) Al F4 (M(I) = K, Rb,
Tl, N H4, Cs)
;
_journal_coden_ASTM RVCMA8
_journal_name_full 'Revue de Chimie Minerale'
_journal_page_first 490
_journal_page_last 500
_journal_volume 16
_journal_year 1979
_chemical_formula_structural 'Rb (Al F4)'
_chemical_formula_sum 'Al F4 Rb'
_chemical_name_systematic 'Rubidium tetrafluoroluminate'
_space_group_IT_number 127
_symmetry_cell_setting tetragonal
_symmetry_Int_Tables_number 127
_symmetry_space_group_name_Hall '-P 4 2ab'
_symmetry_space_group_name_H-M 'P 4/m b m'
_cell_angle_alpha 90
_cell_angle_beta 90
_cell_angle_gamma 90
_cell_formula_units_Z 2
_cell_length_a 5.125(2)
_cell_length_b 5.125(2)
_cell_length_c 6.283(2)
_cell_volume 165.0
_exptl_crystal_density_meas 3.8(1)
_refine_ls_R_factor_all 0.071
_cod_database_code 1000496

loop_
_symmetry_equiv_pos_as_xyz
x,y,z
-x,-y,z
1/2+x,1/2-y,z
1/2-x,1/2+y,z
-y,x,z
y,-x,z
1/2+y,1/2+x,z
1/2-y,1/2-x,z
-x,-y,-z
x,y,-z
1/2-x,1/2+y,-z
1/2+x,1/2-y,-z
y,-x,-z
-y,x,-z
1/2-y,1/2-x,-z
1/2+y,1/2+x,-z

loop_
_atom_site_label
_atom_site_type_symbol
_atom_site_symmetry_multiplicity
_atom_site_Wyckoff_symbol
_atom_site_fract_x
_atom_site_fract_y
_atom_site_fract_z
_atom_site_occupancy
_atom_site_attached_hydrogens
_atom_site_calc_flag
Rb1 Rb1+ 2 c 0. 0.5 0.5 1. 0 d
Al1 Al3+ 2 a 0. 0. 0. 1. 0 d
F1 F1- 4 g 0.237(21) 0.737 0. 1. 0 d
F2 F1- 4 e 0. 0. 0.273(6) 1. 0 d

loop_
_atom_type_symbol
_atom_type_oxidation_number
Rb1+ 1.000
Al3+ 3.000
F1- -1.000
